data_4317887
loop_
_publ_author_name
'Nicholas J. Hill'
'William Levason'
'Gillian Reid'

_publ_contact_author_address
;
    Department of Chemistry
    University of Southampton
    Highfield
    Southampton SO17 1BJ
    UK.
;
_publ_contact_author_email ' gr@soton.ac.uk '
_publ_contact_author_fax ' 023 8059 3781 '
_publ_contact_author_name ' Dr G. Reid'
_publ_contact_author_phone ' 023 8059 3609 '
_publ_section_title
;
 Arsenic(III) Halide Complexes with Acyclic and Macrocyclic Thio- and
 Selenoether Coligands: Synthesis and Structural Properties
;
_journal_name_full 'Inorganic Chemistry'
_journal_page_first 2070
_journal_page_last 2076
_journal_paper_doi 10.1021/ic011139t
_journal_volume 41
_journal_year 2002
_chemical_formula_moiety 'C4 H10 As I3 S2 '
_chemical_formula_structural '[AsI3{MeS(CH2)2SMe}]'
_chemical_formula_sum 'C4 H10 As I3 S2'
_chemical_formula_weight 577.88
_space_group_IT_number 14
_symmetry_cell_setting monoclinic
_symmetry_Int_Tables_number 14
_symmetry_space_group_name_Hall '-P 2yn'
_symmetry_space_group_name_H-M 'P 1 21/n 1'
_cell_angle_alpha 90
_cell_angle_beta 93.8633(11)
_cell_angle_gamma 90
_cell_formula_units_Z 4
_cell_length_a 9.15280(10)
_cell_length_b 11.5622(2)
_cell_length_c 12.0939(2)
_cell_measurement_reflns_used -
_cell_measurement_temperature 120.0(1)
_cell_measurement_theta_max -
_cell_measurement_theta_min -
_cell_volume 1276.95(3)
_computing_cell_refinement 'Nonius Kappa CCD Diffractometer Control'
_computing_data_collection 'Nonius Kappa CCD Diffractometer Control'
_computing_data_reduction 'teXsan for Windows version 1.06 (MSC, 1997-1999)'
_computing_publication_material 'teXsan for Windows version 1.06 (MSC, 1997-1999)'
_computing_structure_refinement 'teXsan for Windows version 1.06 (MSC, 1997-1999)'
_computing_structure_solution
;
DIRDIF92 PATTY (Beurskens, 1992)
;
_diffrn_ambient_temperature 120.0(1)
_diffrn_measurement_device 'Nonius Kappa CCD'
_diffrn_orient_matrix_UB_11 0.00000
_diffrn_orient_matrix_UB_12 0.00000
_diffrn_orient_matrix_UB_13 0.00000
_diffrn_orient_matrix_UB_21 0.00000
_diffrn_orient_matrix_UB_22 0.00000
_diffrn_orient_matrix_UB_23 0.00000
_diffrn_orient_matrix_UB_31 0.00000
_diffrn_orient_matrix_UB_32 0.00000
_diffrn_orient_matrix_UB_33 0.00000
_diffrn_radiation_detector CCD
_diffrn_radiation_monochromator graphite
_diffrn_radiation_source 'Nonius CCD'
_diffrn_radiation_type 'Mo K\a'
_diffrn_radiation_wavelength 0.71073
_diffrn_reflns_av_R_equivalents 0.06311
_diffrn_reflns_av_sigmaI/netI 0.082
_diffrn_reflns_limit_h_max 11
_diffrn_reflns_limit_h_min -11
_diffrn_reflns_limit_k_max 15
_diffrn_reflns_limit_k_min -13
_diffrn_reflns_limit_l_max 15
_diffrn_reflns_limit_l_min -15
_diffrn_reflns_number 10024
_diffrn_reflns_reduction_process 'Lp corrections applied'
_diffrn_reflns_theta_max 27.47
_diffrn_reflns_theta_min 3.23
_diffrn_standards_decay_% 0.00
_diffrn_standards_interval_count 0
_diffrn_standards_number 0
_exptl_absorpt_coefficient_mu 10.193
_exptl_absorpt_correction_T_max 0.331
_exptl_absorpt_correction_T_min 0.170
_exptl_absorpt_correction_type SORTAV
_exptl_crystal_colour yellow
_exptl_crystal_density_diffrn 3.006
_exptl_crystal_density_meas ?
_exptl_crystal_description rhomboid
_exptl_crystal_F_000 1032.00
_exptl_crystal_size_max 0.20
_exptl_crystal_size_mid 0.16
_exptl_crystal_size_min 0.10
_refine_diff_density_max 1.93
_refine_diff_density_min -2.10
_refine_ls_abs_structure_details -
_refine_ls_abs_structure_Flack -
_refine_ls_extinction_coef -
_refine_ls_extinction_method none
_refine_ls_goodness_of_fit_all 1.827
_refine_ls_goodness_of_fit_ref 1.830
_refine_ls_matrix_type full
_refine_ls_number_constraints 0
_refine_ls_number_parameters 91
_refine_ls_number_reflns 2560
_refine_ls_number_restraints 0
_refine_ls_R_factor_all 0.0465
_refine_ls_R_factor_gt 0.0460
_refine_ls_shift/su_max 0.0100
_refine_ls_shift/su_mean 0.0013
_refine_ls_structure_factor_coef F
_refine_ls_weighting_details 'w = 1/[\s^2^(Fo)]'
_refine_ls_weighting_scheme sigma
_refine_ls_wR_factor_all 0.0610
_refine_ls_wR_factor_ref 0.0610
_reflns_number_gt 2560
_reflns_number_total 3035
_reflns_threshold_expression I>2.00\s(I)
_cod_data_source_file ic011139t_1.cif
_cod_data_source_block '_01njh036.inf'
_cod_depositor_comments
;
The following automatic conversions were performed:

'_exptl_crystal_density_meas' value 'not measured' was changed to '?'
- the value is perceived as not measured.

Automatic conversion script
Id: cif_fix_values 3008 2015-01-20 13:52:24Z robertas 
;
_cod_original_sg_symbol_H-M 'P 21/n '
_cod_original_formula_sum 'C4 H10 As I3 S2 '
_cod_database_code 4317887

loop_
_symmetry_equiv_pos_as_xyz
'   +x,   +y,   +z'
1/2-x,1/2+y,1/2-z
'   -x,   -y,   -z'
1/2+x,1/2-y,1/2+z

loop_
_atom_site_label
_atom_site_fract_x
_atom_site_fract_y
_atom_site_fract_z
_atom_site_U_iso_or_equiv
_atom_site_occupancy
_atom_site_refinement_flags
_atom_site_adp_type
_atom_site_calc_flag
_atom_site_calc_attached_atom
I(1) 0.68035(4) 0.76351(4) 0.36340(4) 0.01861(12) 1.000 . Uani d ?
I(2) 0.33075(4) 0.66828(4) 0.17313(3) 0.01642(12) 1.000 . Uani d ?
I(3) 0.53904(5) 0.41862(4) 0.34964(3) 0.01994(12) 1.000 . Uani d ?
As(1) 0.42992(6) 0.63938(6) 0.37961(5) 0.0112(2) 1.000 . Uani d ?
S(1) 0.2910(2) 0.8404(1) 0.41482(13) 0.0161(4) 1.000 . Uani d ?
S(2) 0.1589(2) 0.5516(1) 0.43188(12) 0.0142(4) 1.000 . Uani d ?
C(1) 0.3492(8) 0.8851(6) 0.5549(5) 0.024(2) 1.000 . Uani d ?
C(2) 0.1043(7) 0.7917(6) 0.4304(5) 0.018(2) 1.000 . Uani d ?
C(3) 0.0901(7) 0.6801(6) 0.4955(5) 0.017(2) 1.000 . Uani d ?
C(4) 0.0275(7) 0.5351(7) 0.3147(5) 0.021(2) 1.000 . Uani d ?
H(1) 0.2964(3) 0.8426(4) 0.6063(2) 0.029 1.000 . Uiso d ?
H(2) 0.4510(2) 0.8707(4) 0.5685(2) 0.029 1.000 . Uiso d ?
H(3) 0.3306(2) 0.9653(4) 0.5632(2) 0.029 1.000 . Uiso d ?
H(4) 0.0545(2) 0.8510(4) 0.4673(2) 0.021 1.000 . Uiso d ?
H(5) 0.0583(3) 0.7803(4) 0.3585(2) 0.021 1.000 . Uiso d ?
H(6) -0.0107(2) 0.6683(4) 0.5059(2) 0.020 1.000 . Uiso d ?
H(7) 0.1423(2) 0.6897(4) 0.5655(2) 0.020 1.000 . Uiso d ?
H(8) -0.0675(2) 0.5246(4) 0.3404(2) 0.025 1.000 . Uiso d ?
H(9) 0.0282 0.6025 0.2697 0.025 1.000 . Uiso c ?
H(10) 0.0526 0.4697 0.2725 0.025 1.000 . Uiso c ?

loop_
_atom_site_aniso_label
_atom_site_aniso_U_11
_atom_site_aniso_U_22
_atom_site_aniso_U_33
_atom_site_aniso_U_12
_atom_site_aniso_U_13
_atom_site_aniso_U_23
I(1) 0.0107(2) 0.0214(3) 0.0236(2) -0.0036(2) 0.0004(2) 0.0007(2)
I(2) 0.0146(2) 0.0240(3) 0.0106(2) -0.0028(2) 0.0002(2) 0.0038(2)
I(3) 0.0237(3) 0.0191(3) 0.0162(2) 0.0076(2) -0.0052(2) -0.0058(2)
As(1) 0.0091(3) 0.0133(3) 0.0112(3) 0.0002(3) 0.0006(2) 0.0001(2)
S(1) 0.0164(8) 0.0125(8) 0.0198(8) 0.0006(6) 0.0030(6) 0.0017(6)
S(2) 0.0122(8) 0.0158(8) 0.0148(7) -0.0011(6) 0.0033(6) 0.0009(6)
C(1) 0.042(5) 0.020(4) 0.010(3) 0.001(3) -0.004(3) -0.006(3)
C(2) 0.012(3) 0.021(4) 0.020(3) 0.001(3) -0.000(2) -0.000(3)
C(3) 0.020(3) 0.016(3) 0.016(3) 0.006(3) 0.010(3) 0.005(3)
C(4) 0.013(3) 0.045(5) 0.004(3) -0.012(3) -0.002(2) -0.003(3)

loop_
_atom_type_symbol
_atom_type_oxidation_number
_atom_type_number_in_cell
_atom_type_scat_dispersion_real
_atom_type_scat_dispersion_imag
_atom_type_scat_source
C 0 16 0.002 0.002
;International Tables for Crystallography
(1992, Vol. C, Table 6.1.1.2)
;
H 0 40 0.000 0.000
;International Tables for Crystallography
(1992, Vol. C, Table 6.1.1.2)
;
S 0 8 0.110 0.124
;International Tables for Crystallography
(1992, Vol. C, Table 6.1.1.2)
;
As 0 4 -0.030 2.007
;International Tables for Crystallography
(1992, Vol. C, Tables 4.2.6.8 and 6.1.1.1)
;
I 0 12 -0.726 1.812
;International Tables for Crystallography
(1992, Vol. C, Table 6.1.1.2)
;

loop_
_geom_angle_atom_site_label_1
_geom_angle_atom_site_label_2
_geom_angle_atom_site_label_3
_geom_angle
_geom_angle_site_symmetry_1
_geom_angle_site_symmetry_2
_geom_angle_site_symmetry_3
_geom_angle_publ_flag
AS1 I3 AS1' 93.69(3) . . . ?
I1 AS1 I2 95.93(3) . . . ?
I1 AS1 I3 99.40(3) . . . ?
I1 AS1 I3' 99.22(3) . . . ?
I1 AS1 S1 88.00(5) . . . ?
I1 AS1 S2 166.69(6) . . . ?
I2 AS1 I3 95.59(3) . . . ?
I2 AS1 I3' 164.21(4) . . . ?
I2 AS1 S1 84.48(5) . . . ?
I2 AS1 S2 90.35(5) . . . ?
I3 AS1 I3' 86.31(3) . . . ?
I3 AS1 S1 172.54(6) . . . ?
I3 AS1 S2 91.62(5) . . . ?
I3' AS1 S1 91.61(5) 3_666 3_666 3_666 ?
I3' AS1 S2 73.91(5) 3_666 3_666 3_666 ?
S1 AS1 S2 80.91(7) . . . ?
AS1 S1 C1 106.3(3) . . . ?
AS1 S1 C2 101.9(3) . . . ?
C1 S1 C2 102.1(4) . . . ?
AS1 S2 C3 97.9(3) . . . ?
AS1 S2 C4 114.6(3) . . . ?
C3 S2 C4 100.9(4) . . . ?
S1 C1 H1 109.5(7) . . . no
S1 C1 H2 109.5(7) . . . no
S1 C1 H3 109.5(7) . . . no
H1 C1 H2 109.5(10) . . . no
H1 C1 H3 109.5(9) . . . no
H2 C1 H3 109.5(10) . . . no
S1 C2 C3 115.4(6) . . . ?
S1 C2 H4 108.0(7) . . . no
S1 C2 H5 108.0(7) . . . no
C3 C2 H4 108.0(8) . . . no
C3 C2 H5 108.0(8) . . . no
H4 C2 H5 109.5(8) . . . no
S2 C3 C2 115.7(6) . . . ?
S2 C3 H6 107.9(6) . . . no
S2 C3 H7 107.9(7) . . . no
C2 C3 H6 107.9(8) . . . no
C2 C3 H7 107.9(7) . . . no
H6 C3 H7 109.5(8) . . . no
S2 C4 H8 109.5(6) . . . no
S2 C4 H9 109.5 . . . no
S2 C4 H10 109.5 . . . no
H8 C4 H9 109.5 . . . no
H8 C4 H10 109.5 . . . no
H9 C4 H10 109.5 . . . no

loop_
_geom_bond_atom_site_label_1
_geom_bond_atom_site_label_2
_geom_bond_distance
_geom_bond_site_symmetry_1
_geom_bond_site_symmetry_2
_geom_bond_publ_flag
I1 AS1 2.7227(10) . . ?
I2 AS1 2.6202(9) . . ?
I3 AS1 2.7736(10) . . ?
I3' AS1 3.3357(9) . . ?
AS1 S1 2.697(2) . . ?
AS1 S2 2.792(2) . . ?
S1 C1 1.817(9) . . ?
S1 C2 1.822(9) . . ?
S2 C3 1.806(9) . . ?
S2 C4 1.805(8) . . ?
C1 H1 0.95 . . no
C1 H2 0.95 . . no
C1 H3 0.95 . . no
C2 C3 1.521(12) . . ?
C2 H4 0.95 . . no
C2 H5 0.95 . . no
C3 H6 0.95 . . no
C3 H7 0.95 . . no
C4 H8 0.95 . . no
C4 H9 0.95 . . no
C4 H10 0.95 . . no

loop_
_geom_contact_atom_site_label_1
_geom_contact_atom_site_label_2
_geom_contact_distance
_geom_contact_site_symmetry_1
_geom_contact_site_symmetry_2
_geom_contact_publ_flag
S2 H7 3.0012 . 3_566 no
C1 H10 2.9800 . 4_565 no
C1 C4 3.563(12) . 4_565 no
C3 C4 3.599(12) . 3_566 no
H3 H10 2.5078 . 4_565 no

loop_
_geom_torsion_atom_site_label_1
_geom_torsion_atom_site_label_2
_geom_torsion_atom_site_label_3
_geom_torsion_atom_site_label_4
_geom_torsion_site_symmetry_1
_geom_torsion_site_symmetry_2
_geom_torsion_site_symmetry_3
_geom_torsion_site_symmetry_4
_geom_torsion
_geom_torsion_publ_flag
I1 AS1 I3 AS1 . . . . 98.75(3) no
I1 AS1 I3 AS1 . . . . -98.94(3) no
I1 AS1 S1 C1 . . . . -73.8(4) no
I1 AS1 S1 C2 . . . . 179.7(3) no
I1 AS1 S2 C3 . . . . 17.2(4) no
I1 AS1 S2 C4 . . . . 123.0(4) no
I2 AS1 I3 AS1 . . . . -164.27(4) no
I2 AS1 I3 AS1 . . . . 97.5(1) no
I2 AS1 S1 C1 . . . . -169.9(4) no
I2 AS1 S1 C2 . . . . 83.6(3) no
I2 AS1 S2 C3 . . . . -101.2(3) no
I2 AS1 S2 C4 . . . . 4.6(4) no
I3 AS1 I3 AS1 . . . . 0.0000 no
I3 AS1 S1 C1 . . . . 99.1(5) no
I3 AS1 S1 C2 . . . . -7.4(5) no
I3 AS1 S2 C3 . . . . 163.2(3) no
I3 AS1 S2 C4 . . . . -91.0(4) no
I3 AS1 I3 AS1 . . . . 0.00000(10) no
I3 AS1 S1 C1 . . . . -25.4(4) no
I3 AS1 S1 C2 . . . . 81.1(3) no
I3 AS1 S2 C3 . . . . -77.5(3) no
I3 AS1 S2 C4 . . . . 176.7(4) no
AS1 I3 AS1 I3 . . . . 0.0000 no
AS1 I3 AS1 S1 . . . . -172.82(6) no
AS1 I3 AS1 S2 . . . . -92.76(5) no
AS1 I3 AS1 I3 . . . . 0.00000(10) no
AS1 I3 AS1 S1 . . . . 74.0(4) no
AS1 I3 AS1 S2 . . . . 73.76(5) no
AS1 S1 C2 C3 . . . . 39.7(7) no
AS1 S2 C3 C2 . . . . 48.4(6) no
S1 AS1 S2 C3 . . . . -16.8(3) no
S1 AS1 S2 C4 . . . . 89.0(4) no
S1 C2 C3 S2 . . . . -66.0(8) no
S2 AS1 S1 C1 . . . . 98.8(4) no
S2 AS1 S1 C2 . . . . -7.7(3) no
C1 S1 C2 C3 . . . . -70.1(7) no
C2 C3 S2 C4 . . . . -68.6(7) no

loop_
_cod_related_entry_id
_cod_related_entry_database
_cod_related_entry_code
1 ChemSpider 30661052
